data_2226739
loop_
_publ_author_name
'Shen, Fwu Ming'
'Lush, Shie Fu'

_publ_section_title
;
 Bis(2,9-dimethyl-1,10-phenanthroline-\k^2^<i>N</i>,<i>N</i>')bis(nitrato-\k^2^<i>O</i>,<i>O</i>')lead(II)
;
_journal_coeditor_code XU2779
_journal_issue 7
_journal_name_full 'Acta Crystallographica Section E'
_journal_page_first m805
_journal_page_last m806
_journal_paper_doi 10.1107/S1600536810022312
_journal_volume 66
_journal_year 2010
_chemical_formula_iupac '[Pb (N O3)2 (C14 H12 N2)2]'
_chemical_formula_moiety 'C28 H24 N6 O6 Pb'
_chemical_formula_sum 'C28 H24 N6 O6 Pb'
_chemical_formula_weight 747.73
_chemical_name_systematic
;
Bis(2,9-dimethyl-1,10-phenanthroline-\k^2^<i>N</i>,<i>N</i>')bis(nitrato-
\k^2^<i>O</i>,<i>O</i>')lead(II)
;
_space_group_IT_number 33
_symmetry_cell_setting orthorhombic
_symmetry_space_group_name_Hall 'P 2c -2n'
_symmetry_space_group_name_H-M 'P n a 21'
_atom_sites_solution_hydrogens geom
_atom_sites_solution_primary direct
_atom_sites_solution_secondary difmap
_cell_angle_alpha 90
_cell_angle_beta 90
_cell_angle_gamma 90
_cell_formula_units_Z 4
_cell_length_a 19.9164(4)
_cell_length_b 8.01730(10)
_cell_length_c 16.3575(3)
_cell_measurement_reflns_used 8515
_cell_measurement_temperature 100
_cell_measurement_theta_max 29.03
_cell_measurement_theta_min 2.39
_cell_volume 2611.90(8)
_computing_cell_refinement 'CrysAlis RED (Oxford Diffraction, 2008)'
_computing_data_collection 'CrysAlis CCD (Oxford Diffraction, 2008)'
_computing_data_reduction 'CrysAlis RED (Oxford Diffraction, 2008)'
_computing_molecular_graphics 'PLATON (Spek, 2009)'
_computing_publication_material 'PLATON (Spek, 2009)'
_computing_structure_refinement 'SHELXL97 (Sheldrick, 2008)'
_computing_structure_solution 'SHELXS97 (Sheldrick, 2008)'
_diffrn_ambient_temperature 100
_diffrn_measured_fraction_theta_full 0.999
_diffrn_measured_fraction_theta_max 0.910
_diffrn_measurement_device_type 'Oxford Diffraction Gemini-S CCD'
_diffrn_measurement_method \w-scan
_diffrn_radiation_monochromator graphite
_diffrn_radiation_source 'fine-focus sealed tube'
_diffrn_radiation_type MoK\a
_diffrn_radiation_wavelength 0.71073
_diffrn_reflns_av_R_equivalents 0.0296
_diffrn_reflns_av_sigmaI/netI 0.0411
_diffrn_reflns_limit_h_max 26
_diffrn_reflns_limit_h_min -26
_diffrn_reflns_limit_k_max 10
_diffrn_reflns_limit_k_min -10
_diffrn_reflns_limit_l_max 22
_diffrn_reflns_limit_l_min -15
_diffrn_reflns_number 13236
_diffrn_reflns_theta_full 25.00
_diffrn_reflns_theta_max 29.11
_diffrn_reflns_theta_min 2.39
_exptl_absorpt_coefficient_mu 6.516
_exptl_absorpt_correction_T_max 0.458
_exptl_absorpt_correction_T_min 0.286
_exptl_absorpt_correction_type multi-scan
_exptl_absorpt_process_details '(CrysAlis RED; Oxford Diffraction, 2008)'
_exptl_crystal_colour 'pale yellow'
_exptl_crystal_density_diffrn 1.902
_exptl_crystal_density_method 'Not Measured'
_exptl_crystal_description block
_exptl_crystal_F_000 1456
_exptl_crystal_size_max 0.320
_exptl_crystal_size_mid 0.180
_exptl_crystal_size_min 0.120
_refine_diff_density_max 1.664
_refine_diff_density_min -0.714
_refine_ls_abs_structure_details 'Flack (1983), 1469 Friedel pairs'
_refine_ls_abs_structure_Flack 0.011(5)
_refine_ls_extinction_method none
_refine_ls_goodness_of_fit_ref 0.908
_refine_ls_hydrogen_treatment constr
_refine_ls_matrix_type full
_refine_ls_number_parameters 375
_refine_ls_number_reflns 5091
_refine_ls_number_restraints 13
_refine_ls_restrained_S_all 0.914
_refine_ls_R_factor_all 0.0300
_refine_ls_R_factor_gt 0.0207
_refine_ls_shift/su_max 0.020
_refine_ls_shift/su_mean 0.000
_refine_ls_structure_factor_coef Fsqd
_refine_ls_weighting_details 'calc w=1/[\s^2^(Fo^2^)+(0.0200P)^2^]  where P=(Fo^2^+2Fc^2^)/3'
_refine_ls_weighting_scheme calc
_refine_ls_wR_factor_gt 0.0390
_refine_ls_wR_factor_ref 0.0399
_reflns_number_gt 4126
_reflns_number_total 5091
_reflns_threshold_expression I>2\s(I)
_cod_data_source_file xu2779.cif
_cod_data_source_block I
_cod_database_code 2226739
_cod_database_fobs_code 2226739

loop_
_symmetry_equiv_pos_site_id
_symmetry_equiv_pos_as_xyz
1 x,y,z
2 -x,-y,1/2+z
3 1/2-x,1/2+y,1/2+z
4 1/2+x,1/2-y,z

loop_
_atom_site_aniso_label
_atom_site_aniso_U_11
_atom_site_aniso_U_22
_atom_site_aniso_U_33
_atom_site_aniso_U_12
_atom_site_aniso_U_13
_atom_site_aniso_U_23
Pb1 0.01200(10) 0.01360(10) 0.01120(10) -0.00040(10) -0.0004(2) -0.0012(2)
O1 0.0227(15) 0.0283(15) 0.078(3) -0.0031(12) 0.010(3) -0.026(3)
O2 0.0156(18) 0.041(2) 0.081(3) -0.0035(16) 0.0004(19) -0.036(2)
O3 0.0145(16) 0.0271(17) 0.0329(18) -0.0074(13) 0.0005(15) -0.0012(15)
O4 0.036(2) 0.0275(19) 0.026(2) 0.0107(15) 0.0072(17) 0.0043(16)
O5 0.035(2) 0.0249(18) 0.0212(18) 0.0146(17) 0.0073(16) 0.0059(16)
O6 0.036(2) 0.0262(18) 0.0245(19) -0.0001(15) 0.0157(17) 0.0075(16)
N1 0.015(2) 0.0205(18) 0.025(2) 0.0011(14) -0.0044(16) -0.0020(15)
N2 0.019(2) 0.022(2) 0.016(2) -0.0018(18) 0.0026(17) -0.0026(19)
N3 0.0139(18) 0.0095(17) 0.0148(18) -0.0008(14) 0.0024(14) -0.0023(14)
N4 0.014(2) 0.0145(19) 0.0117(19) -0.0053(15) 0.0022(16) 0.0006(16)
N5 0.0123(18) 0.0112(17) 0.0152(19) -0.0040(13) 0.0022(16) 0.0021(14)
N6 0.0154(19) 0.0103(17) 0.0140(19) -0.0031(13) 0.0055(16) -0.0010(14)
C1 0.013(2) 0.0107(19) 0.017(2) -0.0035(16) -0.0004(18) 0.0052(18)
C2 0.018(2) 0.009(2) 0.017(2) -0.0054(16) 0.001(2) 0.0047(17)
C3 0.026(3) 0.010(2) 0.015(2) -0.0037(17) 0.0009(19) 0.0038(18)
C4 0.030(3) 0.018(2) 0.016(2) -0.006(2) 0.006(2) -0.005(2)
C5 0.036(3) 0.018(2) 0.015(2) -0.006(2) -0.004(2) -0.0011(19)
C6 0.024(2) 0.014(2) 0.014(2) -0.0049(18) -0.001(2) 0.0050(18)
C7 0.017(4) 0.028(3) 0.025(2) -0.004(3) -0.016(3) 0.004(2)
C8 0.018(2) 0.018(2) 0.027(3) 0.0011(18) -0.007(2) 0.011(2)
C9 0.014(2) 0.013(2) 0.021(2) -0.0027(16) 0.004(2) 0.0091(18)
C10 0.015(2) 0.013(2) 0.031(3) 0.0048(16) 0.005(2) 0.0071(19)
C11 0.018(2) 0.0147(18) 0.018(5) 0.0016(14) 0.008(2) 0.0014(19)
C12 0.020(2) 0.0125(18) 0.018(2) -0.0080(18) 0.0029(17) 0.0019(19)
C13 0.031(3) 0.018(3) 0.019(3) -0.002(2) 0.002(2) -0.005(2)
C14 0.026(3) 0.019(2) 0.018(3) -0.0002(18) 0.011(2) -0.0016(19)
C15 0.015(2) 0.0085(19) 0.016(2) -0.0037(16) 0.0011(19) 0.0079(18)
C16 0.020(2) 0.0061(19) 0.016(2) -0.0048(16) 0.005(2) 0.0034(17)
C17 0.017(2) 0.014(2) 0.020(2) -0.0009(18) 0.006(2) 0.0031(19)
C18 0.021(2) 0.019(2) 0.030(3) 0.003(2) 0.007(2) -0.001(2)
C19 0.031(3) 0.016(2) 0.019(3) -0.0051(19) 0.013(2) -0.0041(19)
C20 0.025(3) 0.013(2) 0.021(3) -0.0071(17) 0.008(2) -0.0013(19)
C21 0.036(3) 0.017(2) 0.013(2) -0.010(2) 0.000(2) -0.0008(18)
C22 0.035(3) 0.022(2) 0.015(2) -0.013(2) -0.009(2) 0.002(2)
C23 0.025(3) 0.016(2) 0.016(2) -0.0101(18) -0.003(2) 0.0034(18)
C24 0.020(3) 0.022(2) 0.024(3) -0.0088(19) -0.008(2) 0.006(2)
C25 0.015(2) 0.025(2) 0.023(3) -0.003(2) -0.002(2) 0.008(2)
C26 0.015(2) 0.008(2) 0.021(2) -0.0051(18) 0.003(2) 0.003(2)
C27 0.012(2) 0.019(2) 0.021(2) -0.0039(19) 0.0028(19) 0.000(2)
C28 0.0195(17) 0.0201(16) 0.0269(19) 0.0059(15) -0.003(4) 0.004(5)

loop_
_atom_site_type_symbol
_atom_site_label
_atom_site_fract_x
_atom_site_fract_y
_atom_site_fract_z
_atom_site_U_iso_or_equiv
_atom_site_thermal_displace_type
_atom_site_calc_flag
_atom_site_refinement_flags
_atom_site_occupancy
Pb Pb1 0.812790(10) 0.689180(10) 0.27495(2) 0.01230(10) Uani . . 1.000
O O1 0.67839(13) 0.6637(3) 0.2709(6) 0.0430(12) Uani . . 1.000
O O2 0.72791(16) 0.4501(5) 0.2212(3) 0.0459(13) Uani . . 1.000
O O3 0.61990(14) 0.4502(4) 0.2321(2) 0.0248(10) Uani . . 1.000
O O4 0.80174(17) 0.8914(4) 0.1445(2) 0.0298(11) Uani . . 1.000
O O5 0.86851(17) 0.6812(4) 0.12537(19) 0.0270(11) Uani . . 1.000
O O6 0.87017(17) 0.8896(4) 0.0410(2) 0.0289(11) Uani . . 1.000
N N1 0.67479(17) 0.5206(4) 0.2413(2) 0.0202(11) Uani . . 1.000
N N2 0.84797(18) 0.8229(5) 0.1027(2) 0.0190(12) Uani . . 1.000
N N3 0.88824(16) 0.4171(4) 0.3076(2) 0.0127(10) Uani . . 1.000
N N4 0.82737(17) 0.5960(4) 0.4306(2) 0.0134(11) Uani . . 1.000
N N5 0.92384(17) 0.8515(4) 0.3302(2) 0.0129(10) Uani . . 1.000
N N6 0.79763(16) 0.9939(4) 0.3445(2) 0.0132(11) Uani . . 1.000
C C1 0.9218(2) 0.4374(5) 0.3792(3) 0.0136(11) Uani . . 1.000
C C2 0.8902(2) 0.5331(5) 0.4438(3) 0.0147(12) Uani . . 1.000
C C3 0.7958(2) 0.6729(5) 0.4913(3) 0.0170(14) Uani . . 1.000
C C4 0.8267(2) 0.6970(5) 0.5682(3) 0.0213(14) Uani . . 1.000
C C5 0.8905(2) 0.6395(5) 0.5801(3) 0.0230(14) Uani . . 1.000
C C6 0.9239(2) 0.5531(5) 0.5186(3) 0.0173(12) Uani . . 1.000
C C7 0.9892(3) 0.4878(9) 0.5286(5) 0.0233(18) Uani . . 1.000
C C8 1.0189(2) 0.3935(5) 0.4696(3) 0.0210(14) Uani . . 1.000
C C9 0.9856(2) 0.3655(5) 0.3941(3) 0.0160(12) Uani . . 1.000
C C10 1.0119(2) 0.2629(5) 0.3315(3) 0.0197(14) Uani . . 1.000
C C11 0.9761(2) 0.2353(4) 0.2627(4) 0.0169(19) Uani . . 1.000
C C12 0.9135(2) 0.3154(5) 0.2516(2) 0.0168(11) Uani . . 1.000
C C13 0.8733(3) 0.2845(5) 0.1756(3) 0.0227(17) Uani . . 1.000
C C14 0.7256(2) 0.7309(5) 0.4779(3) 0.0210(16) Uani . . 1.000
C C15 0.9087(2) 0.9389(5) 0.3990(3) 0.0132(11) Uani . . 1.000
C C16 0.8436(2) 1.0192(5) 0.4054(3) 0.0140(11) Uani . . 1.000
C C17 0.7408(2) 1.0801(5) 0.3454(3) 0.0170(12) Uani . . 1.000
C C18 0.7262(2) 1.1946(6) 0.4074(3) 0.0233(14) Uani . . 1.000
C C19 0.7695(2) 1.2141(5) 0.4706(3) 0.0220(16) Uani . . 1.000
C C20 0.8303(2) 1.1234(5) 0.4725(3) 0.0197(16) Uani . . 1.000
C C21 0.8778(3) 1.1361(5) 0.5382(3) 0.0220(14) Uani . . 1.000
C C22 0.9370(3) 1.0579(5) 0.5340(3) 0.0240(14) Uani . . 1.000
C C23 0.9550(2) 0.9622(5) 0.4634(3) 0.0190(14) Uani . . 1.000
C C24 1.0187(2) 0.8927(5) 0.4539(3) 0.0220(16) Uani . . 1.000
C C25 1.0347(2) 0.8135(5) 0.3827(3) 0.0210(14) Uani . . 1.000
C C26 0.9861(2) 0.7931(5) 0.3218(3) 0.0147(12) Uani . . 1.000
C C27 1.0043(2) 0.7101(5) 0.2427(3) 0.0173(12) Uani . . 1.000
C C28 0.69100(18) 1.0494(4) 0.2774(7) 0.0222(10) Uani . . 1.000
H H1 0.84510 0.38190 0.16410 0.0340 Uiso calc R 1.000
H H2 0.84480 0.18630 0.18350 0.0340 Uiso calc R 1.000
H H3 0.90380 0.26520 0.12950 0.0340 Uiso calc R 1.000
H H4 0.99300 0.16230 0.22180 0.0200 Uiso calc R 1.000
H H5 1.05490 0.21320 0.33790 0.0230 Uiso calc R 1.000
H H6 1.06200 0.34620 0.47900 0.0250 Uiso calc R 1.000
H H7 1.01310 0.51040 0.57770 0.0280 Uiso calc R 1.000
H H8 0.91240 0.65860 0.63090 0.0270 Uiso calc R 1.000
H H9 0.80340 0.75240 0.61100 0.0260 Uiso calc R 1.000
H H10 0.71350 0.71560 0.42030 0.0310 Uiso calc R 1.000
H H11 0.72210 0.84920 0.49220 0.0310 Uiso calc R 1.000
H H12 0.69500 0.66590 0.51230 0.0310 Uiso calc R 1.000
H H13 0.96550 0.71240 0.20580 0.0260 Uiso calc R 1.000
H H14 1.01730 0.59420 0.25320 0.0260 Uiso calc R 1.000
H H15 1.04190 0.76950 0.21740 0.0260 Uiso calc R 1.000
H H16 1.07890 0.77200 0.37450 0.0250 Uiso calc R 1.000
H H17 1.05080 0.90050 0.49670 0.0270 Uiso calc R 1.000
H H18 0.96750 1.06590 0.57850 0.0290 Uiso calc R 1.000
H H19 0.86700 1.20060 0.58510 0.0260 Uiso calc R 1.000
H H20 0.75900 1.28900 0.51370 0.0270 Uiso calc R 1.000
H H21 0.68610 1.25850 0.40520 0.0280 Uiso calc R 1.000
H H22 0.71420 1.00010 0.23040 0.0330 Uiso calc R 1.000
H H23 0.67040 1.15530 0.26110 0.0330 Uiso calc R 1.000
H H24 0.65600 0.97270 0.29650 0.0330 Uiso calc R 1.000

loop_
_atom_type_symbol
_atom_type_description
_atom_type_scat_dispersion_real
_atom_type_scat_dispersion_imag
_atom_type_scat_source
Pb Pb -3.3944 10.1111 'International Tables Vol C Tables 4.2.6.8 and 6.1.1.4'
O O 0.0106 0.0060 'International Tables Vol C Tables 4.2.6.8 and 6.1.1.4'
N N 0.0061 0.0033 'International Tables Vol C Tables 4.2.6.8 and 6.1.1.4'
H H 0.0000 0.0000 'International Tables Vol C Tables 4.2.6.8 and 6.1.1.4'
C C 0.0033 0.0016 'International Tables Vol C Tables 4.2.6.8 and 6.1.1.4'

loop_
_geom_angle_atom_site_label_1
_geom_angle_atom_site_label_2
_geom_angle_atom_site_label_3
_geom_angle_site_symmetry_1
_geom_angle_site_symmetry_2
_geom_angle_site_symmetry_3
_geom_angle
_geom_angle_publ_flag
O1 Pb1 O2 . . . 46.73(13) ?
O1 Pb1 O4 . . . 86.83(18) ?
O1 Pb1 O5 . . . 112.8(2) ?
O1 Pb1 N3 . . . 119.85(10) ?
O1 Pb1 N4 . . . 96.4(2) ?
O1 Pb1 N5 . . . 148.75(15) ?
O1 Pb1 N6 . . . 88.16(12) ?
O2 Pb1 O4 . . . 96.79(12) ?
O2 Pb1 O5 . . . 86.86(12) ?
O2 Pb1 N3 . . . 80.77(10) ?
O2 Pb1 N4 . . . 100.36(12) ?
O2 Pb1 N5 . . . 162.89(10) ?
O2 Pb1 N6 . . . 134.89(10) ?
O4 Pb1 O5 . . . 47.60(10) ?
O4 Pb1 N3 . . . 133.56(10) ?
O4 Pb1 N4 . . . 159.17(10) ?
O4 Pb1 N5 . . . 92.39(10) ?
O4 Pb1 N6 . . . 77.33(10) ?
O5 Pb1 N3 . . . 86.05(10) ?
O5 Pb1 N4 . . . 144.77(10) ?
O5 Pb1 N5 . . . 88.75(10) ?
O5 Pb1 N6 . . . 116.70(10) ?
N3 Pb1 N4 . . . 61.64(10) ?
N3 Pb1 N5 . . . 82.44(10) ?
N3 Pb1 N6 . . . 134.93(10) ?
N4 Pb1 N5 . . . 74.25(10) ?
N4 Pb1 N6 . . . 82.19(10) ?
N5 Pb1 N6 . . . 61.33(10) ?
Pb1 O1 N1 . . . 97.9(2) ?
Pb1 O2 N1 . . . 97.1(3) ?
Pb1 O4 N2 . . . 96.1(2) ?
Pb1 O5 N2 . . . 96.4(2) ?
O1 N1 O2 . . . 118.2(3) ?
O1 N1 O3 . . . 121.1(3) ?
O2 N1 O3 . . . 120.7(3) ?
O4 N2 O5 . . . 117.7(3) ?
O4 N2 O6 . . . 121.1(4) ?
O5 N2 O6 . . . 121.2(4) ?
Pb1 N3 C1 . . . 110.3(2) ?
Pb1 N3 C12 . . . 124.8(2) ?
C1 N3 C12 . . . 118.9(3) ?
Pb1 N4 C2 . . . 110.7(3) ?
Pb1 N4 C3 . . . 122.2(3) ?
C2 N4 C3 . . . 119.2(4) ?
Pb1 N5 C15 . . . 110.0(2) ?
Pb1 N5 C26 . . . 123.7(3) ?
C15 N5 C26 . . . 118.2(4) ?
Pb1 N6 C16 . . . 111.4(2) ?
Pb1 N6 C17 . . . 124.7(3) ?
C16 N6 C17 . . . 119.1(4) ?
N3 C1 C2 . . . 118.6(4) ?
N3 C1 C9 . . . 122.8(4) ?
C2 C1 C9 . . . 118.7(4) no
N4 C2 C1 . . . 118.5(4) ?
N4 C2 C6 . . . 122.2(4) ?
C1 C2 C6 . . . 119.2(4) no
N4 C3 C4 . . . 121.5(4) ?
N4 C3 C14 . . . 118.7(4) ?
C4 C3 C14 . . . 119.8(4) no
C3 C4 C5 . . . 119.1(4) no
C4 C5 C6 . . . 120.7(4) no
C2 C6 C5 . . . 117.3(4) no
C2 C6 C7 . . . 119.9(5) no
C5 C6 C7 . . . 122.8(5) no
C6 C7 C8 . . . 121.6(6) no
C7 C8 C9 . . . 120.1(4) no
C1 C9 C8 . . . 120.3(4) no
C1 C9 C10 . . . 116.4(4) no
C8 C9 C10 . . . 123.3(4) no
C9 C10 C11 . . . 120.2(4) no
C10 C11 C12 . . . 119.9(4) no
N3 C12 C11 . . . 121.7(4) ?
N3 C12 C13 . . . 118.2(4) ?
C11 C12 C13 . . . 120.2(4) no
N5 C15 C16 . . . 119.1(4) ?
N5 C15 C23 . . . 122.7(4) ?
C16 C15 C23 . . . 118.1(4) no
N6 C16 C15 . . . 118.7(4) ?
N6 C16 C20 . . . 122.1(4) ?
C15 C16 C20 . . . 119.3(4) no
N6 C17 C18 . . . 121.8(4) ?
N6 C17 C28 . . . 117.9(4) ?
C18 C17 C28 . . . 120.3(4) no
C17 C18 C19 . . . 119.8(4) no
C18 C19 C20 . . . 120.2(4) no
C16 C20 C19 . . . 116.8(4) no
C16 C20 C21 . . . 120.2(4) no
C19 C20 C21 . . . 123.0(4) no
C20 C21 C22 . . . 120.6(4) no
C21 C22 C23 . . . 120.9(5) no
C15 C23 C22 . . . 120.6(4) no
C15 C23 C24 . . . 117.3(4) no
C22 C23 C24 . . . 122.1(4) no
C23 C24 C25 . . . 119.6(4) no
C24 C25 C26 . . . 120.1(4) no
N5 C26 C25 . . . 122.0(4) ?
N5 C26 C27 . . . 118.0(4) ?
C25 C26 C27 . . . 120.0(4) no
C3 C4 H9 . . . 120.00 no
C5 C4 H9 . . . 120.00 no
C4 C5 H8 . . . 120.00 no
C6 C5 H8 . . . 120.00 no
C6 C7 H7 . . . 119.00 no
C8 C7 H7 . . . 119.00 no
C7 C8 H6 . . . 120.00 no
C9 C8 H6 . . . 120.00 no
C9 C10 H5 . . . 120.00 no
C11 C10 H5 . . . 120.00 no
C10 C11 H4 . . . 120.00 no
C12 C11 H4 . . . 120.00 no
C12 C13 H1 . . . 109.00 no
C12 C13 H2 . . . 109.00 no
C12 C13 H3 . . . 109.00 no
H1 C13 H2 . . . 109.00 no
H1 C13 H3 . . . 109.00 no
H2 C13 H3 . . . 109.00 no
C3 C14 H10 . . . 109.00 no
C3 C14 H11 . . . 110.00 no
C3 C14 H12 . . . 109.00 no
H10 C14 H11 . . . 109.00 no
H10 C14 H12 . . . 109.00 no
H11 C14 H12 . . . 109.00 no
C17 C18 H21 . . . 120.00 no
C19 C18 H21 . . . 120.00 no
C18 C19 H20 . . . 120.00 no
C20 C19 H20 . . . 120.00 no
C20 C21 H19 . . . 120.00 no
C22 C21 H19 . . . 120.00 no
C21 C22 H18 . . . 120.00 no
C23 C22 H18 . . . 120.00 no
C23 C24 H17 . . . 120.00 no
C25 C24 H17 . . . 120.00 no
C24 C25 H16 . . . 120.00 no
C26 C25 H16 . . . 120.00 no
C26 C27 H13 . . . 109.00 no
C26 C27 H14 . . . 109.00 no
C26 C27 H15 . . . 109.00 no
H13 C27 H14 . . . 110.00 no
H13 C27 H15 . . . 109.00 no
H14 C27 H15 . . . 109.00 no
C17 C28 H22 . . . 109.00 no
C17 C28 H23 . . . 110.00 no
C17 C28 H24 . . . 110.00 no
H22 C28 H23 . . . 109.00 no
H22 C28 H24 . . . 109.00 no
H23 C28 H24 . . . 109.00 no

loop_
_geom_bond_atom_site_label_1
_geom_bond_atom_site_label_2
_geom_bond_site_symmetry_1
_geom_bond_site_symmetry_2
_geom_bond_distance
_geom_bond_publ_flag
Pb1 O1 . . 2.685(3) yes
Pb1 O2 . . 2.703(4) yes
Pb1 O4 . . 2.689(3) yes
Pb1 O5 . . 2.687(3) yes
Pb1 N3 . . 2.702(3) yes
Pb1 N4 . . 2.669(3) yes
Pb1 N5 . . 2.721(3) yes
Pb1 N6 . . 2.712(3) yes
O1 N1 . . 1.247(5) ?
O2 N1 . . 1.244(5) ?
O3 N1 . . 1.240(4) ?
O4 N2 . . 1.272(5) ?
O5 N2 . . 1.263(5) ?
O6 N2 . . 1.225(5) ?
N3 C1 . . 1.358(6) ?
N3 C12 . . 1.326(5) ?
N4 C2 . . 1.366(5) ?
N4 C3 . . 1.327(6) ?
N5 C15 . . 1.360(6) ?
N5 C26 . . 1.333(5) ?
N6 C16 . . 1.368(6) ?
N6 C17 . . 1.326(5) ?
C1 C2 . . 1.450(6) no
C1 C9 . . 1.416(6) no
C2 C6 . . 1.405(7) no
C3 C4 . . 1.414(7) no
C3 C14 . . 1.490(6) no
C4 C5 . . 1.366(6) no
C5 C6 . . 1.391(6) no
C6 C7 . . 1.412(7) no
C7 C8 . . 1.361(9) no
C8 C9 . . 1.420(7) no
C9 C10 . . 1.414(6) no
C10 C11 . . 1.351(7) no
C11 C12 . . 1.414(6) no
C12 C13 . . 1.499(6) no
C15 C16 . . 1.451(6) no
C15 C23 . . 1.412(6) no
C16 C20 . . 1.405(6) no
C17 C18 . . 1.399(7) no
C17 C28 . . 1.511(10) no
C18 C19 . . 1.355(6) no
C19 C20 . . 1.413(6) no
C20 C21 . . 1.435(7) no
C21 C22 . . 1.337(8) no
C22 C23 . . 1.432(7) no
C23 C24 . . 1.394(6) no
C24 C25 . . 1.364(7) no
C25 C26 . . 1.399(6) no
C26 C27 . . 1.499(7) no
C4 H9 . . 0.9500 no
C5 H8 . . 0.9500 no
C7 H7 . . 0.9500 no
C8 H6 . . 0.9500 no
C10 H5 . . 0.9500 no
C11 H4 . . 0.9500 no
C13 H1 . . 0.9800 no
C13 H2 . . 0.9800 no
C13 H3 . . 0.9800 no
C14 H10 . . 0.9800 no
C14 H11 . . 0.9800 no
C14 H12 . . 0.9800 no
C18 H21 . . 0.9500 no
C19 H20 . . 0.9500 no
C21 H19 . . 0.9500 no
C22 H18 . . 0.9500 no
C24 H17 . . 0.9500 no
C25 H16 . . 0.9500 no
C27 H13 . . 0.9800 no
C27 H14 . . 0.9800 no
C27 H15 . . 0.9800 no
C28 H22 . . 0.9800 no
C28 H23 . . 0.9800 no
C28 H24 . . 0.9800 no

loop_
_geom_contact_atom_site_label_1
_geom_contact_atom_site_label_2
_geom_contact_distance
_geom_contact_site_symmetry_1
_geom_contact_site_symmetry_2
_geom_contact_publ_flag
Pb1 H1 3.1300 . . no
Pb1 H10 3.1000 . . no
Pb1 H13 3.2500 . . no
Pb1 H22 3.2600 . . no
O1 O2 2.137(6) . . no
O1 C28 3.104(4) . . no
O1 C25 3.401(7) . 4_485 no
O2 C4 3.401(6) . 3_644 no
O2 C13 3.272(7) . . no
O2 O1 2.137(6) . . no
O3 C11 3.266(5) . 4_475 no
O3 C10 3.192(5) . 4_475 no
O4 O5 2.169(5) . . no
O4 C28 3.346(9) . . no
O5 C13 3.286(5) . . no
O5 C27 3.324(5) . . no
O5 O4 2.169(5) . . no
O6 C19 3.323(5) . 3_644 no
O6 C8 3.376(5) . 2_784 no
O6 C18 3.302(6) . 3_644 no
O6 C24 3.158(5) . 2_794 no
O1 H16 2.6600 . 4_485 no
O1 H24 2.5500 . . no
O1 H15 2.9100 . 4_485 no
O1 H22 2.8700 . . no
O1 H10 2.5800 . . no
O2 H23 2.7100 . 1_545 no
O2 H1 2.5700 . . no
O2 H9 2.4800 . 3_644 no
O3 H15 2.7400 . 4_485 no
O3 H5 2.5300 . 4_475 no
O3 H4 2.6900 . 4_475 no
O3 H23 2.6100 . 1_545 no
O4 H22 2.4000 . . no
O4 H20 2.5900 . 3_644 no
O4 H2 2.5900 . 1_565 no
O5 H6 2.7700 . 2_784 no
O5 H13 2.3500 . . no
O5 H1 2.5300 . . no
O6 H17 2.4200 . 2_794 no
O6 H6 2.5400 . 2_784 no
O6 H12 2.6100 . 3_654 no
O6 H20 2.7300 . 3_644 no
O6 H21 2.7000 . 3_644 no
N2 C19 3.302(6) . 3_644 no
N3 N4 2.752(5) . . no
N3 C2 2.415(6) . . no
N4 C16 3.433(5) . . no
N4 C1 2.421(5) . . no
N4 N3 2.752(5) . . no
N4 N5 3.253(5) . . no
N4 C19 3.336(5) . 1_545 no
N4 C15 3.232(5) . . no
N5 C16 2.424(5) . . no
N5 C11 3.431(5) . 1_565 no
N5 N4 3.253(5) . . no
N5 N6 2.771(5) . . no
N5 C1 3.416(5) . . no
N5 C2 3.228(5) . . no
N6 C14 3.356(5) . . no
N6 N5 2.771(5) . . no
N6 C15 2.425(5) . . no
N1 H23 2.9500 . 1_545 no
N2 H20 2.5900 . 3_644 no
C1 C20 3.462(6) . 1_545 no
C1 C26 3.264(6) . . no
C1 C27 3.531(6) . . no
C2 C20 3.526(6) . 1_545 no
C2 C15 3.355(6) . . no
C2 C19 3.537(6) . 1_545 no
C2 C21 3.546(6) . 1_545 no
C2 C26 3.461(6) . . no
C3 C16 3.254(6) . . no
C3 C15 3.447(6) . . no
C4 O2 3.401(6) . 3_655 no
C5 C23 3.462(6) . . no
C5 C22 3.561(6) . . no
C6 C24 3.478(6) . . no
C6 C21 3.482(6) . 1_545 no
C6 C23 3.458(6) . . no
C7 C24 3.518(8) . . no
C7 C21 3.591(8) . 1_545 no
C8 C22 3.318(6) . 1_545 no
C8 O6 3.376(5) . 2_785 no
C9 C22 3.501(6) . 1_545 no
C9 C23 3.480(6) . 1_545 no
C10 C23 3.428(6) . 1_545 no
C10 C24 3.583(6) . 1_545 no
C10 C15 3.492(6) . 1_545 no
C10 O3 3.192(5) . 4_575 no
C11 C15 3.524(7) . 1_545 no
C11 O3 3.266(5) . 4_575 no
C11 N5 3.431(5) . 1_545 no
C13 O2 3.272(7) . . no
C13 O5 3.286(5) . . no
C14 C17 3.554(6) . . no
C14 N6 3.356(5) . . no
C14 C16 3.503(6) . . no
C15 C11 3.524(7) . 1_565 no
C15 C10 3.492(6) . 1_565 no
C15 C3 3.447(6) . . no
C15 C2 3.355(6) . . no
C16 C3 3.254(6) . . no
C16 C14 3.503(6) . . no
C17 C14 3.554(6) . . no
C18 O6 3.302(6) . 3_655 no
C19 N2 3.302(6) . 3_655 no
C19 O6 3.323(5) . 3_655 no
C19 N4 3.336(5) . 1_565 no
C19 C2 3.537(6) . 1_565 no
C20 C2 3.526(6) . 1_565 no
C20 C1 3.462(6) . 1_565 no
C21 C6 3.482(6) . 1_565 no
C21 C7 3.591(8) . 1_565 no
C21 C2 3.546(6) . 1_565 no
C22 C8 3.318(6) . 1_565 no
C22 C9 3.501(6) . 1_565 no
C22 C5 3.561(6) . . no
C23 C10 3.428(6) . 1_565 no
C23 C6 3.458(6) . . no
C23 C5 3.462(6) . . no
C23 C9 3.480(6) . 1_565 no
C24 C6 3.478(6) . . no
C24 C10 3.583(6) . 1_565 no
C24 C7 3.518(8) . . no
C24 O6 3.158(5) . 2_795 no
C25 O1 3.401(7) . 4_585 no
C26 C1 3.264(6) . . no
C26 C2 3.461(6) . . no
C27 O5 3.324(5) . . no
C27 C1 3.531(6) . . no
C28 O1 3.104(4) . . no
C28 O4 3.346(9) . . no
C1 H14 3.0700 . . no
C9 H14 3.0100 . . no
C10 H14 2.9500 . . no
C11 H14 3.0000 . . no
C12 H14 3.0400 . . no
C17 H11 3.0500 . . no
C18 H11 3.1000 . . no
C19 H11 3.0900 . . no
C20 H11 3.1000 . . no
H1 Pb1 3.1300 . . no
H1 O2 2.5700 . . no
H1 O5 2.5300 . . no
H2 O4 2.5900 . 1_545 no
H3 H4 2.4700 . . no
H3 H7 2.5900 . 2_784 no
H4 H3 2.4700 . . no
H4 O3 2.6900 . 4_575 no
H5 H6 2.5500 . . no
H5 O3 2.5300 . 4_575 no
H6 H5 2.5500 . . no
H6 O5 2.7700 . 2_785 no
H6 O6 2.5400 . 2_785 no
H7 H8 2.4900 . . no
H7 H3 2.5900 . 2_785 no
H8 H7 2.4900 . . no
H9 O2 2.4800 . 3_655 no
H10 Pb1 3.1000 . . no
H10 O1 2.5800 . . no
H11 C17 3.0500 . . no
H11 C18 3.1000 . . no
H11 C19 3.0900 . . no
H11 C20 3.1000 . . no
H12 O6 2.6100 . 3_645 no
H13 Pb1 3.2500 . . no
H13 O5 2.3500 . . no
H14 C1 3.0700 . . no
H14 C9 3.0100 . . no
H14 C10 2.9500 . . no
H14 C11 3.0000 . . no
H14 C12 3.0400 . . no
H15 O1 2.9100 . 4_585 no
H15 O3 2.7400 . 4_585 no
H16 O1 2.6600 . 4_585 no
H17 H18 2.5100 . . no
H17 O6 2.4200 . 2_795 no
H18 H17 2.5100 . . no
H19 H20 2.5500 . . no
H20 H19 2.5500 . . no
H20 O4 2.5900 . 3_655 no
H20 O6 2.7300 . 3_655 no
H20 N2 2.5900 . 3_655 no
H21 H23 2.5200 . . no
H21 O6 2.7000 . 3_655 no
H22 Pb1 3.2600 . . no
H22 O1 2.8700 . . no
H22 O4 2.4000 . . no
H23 O2 2.7100 . 1_565 no
H23 O3 2.6100 . 1_565 no
H23 N1 2.9500 . 1_565 no
H23 H21 2.5200 . . no
H24 O1 2.5500 . . no

loop_
_geom_hbond_atom_site_label_D
_geom_hbond_atom_site_label_H
_geom_hbond_atom_site_label_A
_geom_hbond_site_symmetry_A
_geom_hbond_distance_DH
_geom_hbond_distance_HA
_geom_hbond_distance_DA
_geom_hbond_angle_DHA
_geom_hbond_publ_flag
C13 H1 O2 . 0.98 2.570 3.272(7) 128 yes
C13 H1 O5 . 0.98 2.530 3.286(5) 134 yes
C13 H2 O4 1_545 0.98 2.590 3.496(5) 153 yes
C10 H5 O3 4_575 0.95 2.530 3.192(5) 127 yes
C8 H6 O6 2_785 0.95 2.540 3.376(5) 147 yes
C4 H9 O2 3_655 0.95 2.480 3.401(6) 163 yes
C14 H10 O1 . 0.98 2.580 3.555(11) 177 yes
C27 H13 O5 . 0.98 2.350 3.324(5) 172 yes
C24 H17 O6 2_795 0.95 2.420 3.158(5) 135 yes
C19 H20 O4 3_655 0.95 2.590 3.482(6) 156 yes
C28 H22 O4 . 0.98 2.400 3.346(9) 161 yes
C28 H24 O1 . 0.98 2.550 3.104(4) 116 yes
C14 H11 Cg4 . 0.98 2.77 3.415(4) 124 yes
C27 H14 Cg1 . 0.98 2.69 3.419(4) 131 yes

loop_
_geom_torsion_atom_site_label_1
_geom_torsion_atom_site_label_2
_geom_torsion_atom_site_label_3
_geom_torsion_atom_site_label_4
_geom_torsion_site_symmetry_1
_geom_torsion_site_symmetry_2
_geom_torsion_site_symmetry_3
_geom_torsion_site_symmetry_4
_geom_torsion
_geom_torsion_publ_flag
O2 Pb1 O1 N1 . . . . 2.2(3) no
O4 Pb1 O1 N1 . . . . 104.6(5) no
O5 Pb1 O1 N1 . . . . 63.7(5) no
N3 Pb1 O1 N1 . . . . -35.2(6) no
N4 Pb1 O1 N1 . . . . -96.1(5) no
N5 Pb1 O1 N1 . . . . -166.0(3) no
N6 Pb1 O1 N1 . . . . -178.0(5) no
O1 Pb1 O2 N1 . . . . -2.2(3) no
O4 Pb1 O2 N1 . . . . -81.3(3) no
O5 Pb1 O2 N1 . . . . -128.0(3) no
N3 Pb1 O2 N1 . . . . 145.5(3) no
N4 Pb1 O2 N1 . . . . 86.8(3) no
N6 Pb1 O2 N1 . . . . -2.5(4) no
O1 Pb1 O4 N2 . . . . -133.4(3) no
O2 Pb1 O4 N2 . . . . -87.6(2) no
O5 Pb1 O4 N2 . . . . -8.2(2) no
N3 Pb1 O4 N2 . . . . -3.9(3) no
N4 Pb1 O4 N2 . . . . 127.1(3) no
N5 Pb1 O4 N2 . . . . 77.9(2) no
N6 Pb1 O4 N2 . . . . 137.8(2) no
O1 Pb1 O5 N2 . . . . 70.6(2) no
O2 Pb1 O5 N2 . . . . 110.4(2) no
O4 Pb1 O5 N2 . . . . 8.3(2) no
N3 Pb1 O5 N2 . . . . -168.6(2) no
N4 Pb1 O5 N2 . . . . -146.0(2) no
N5 Pb1 O5 N2 . . . . -86.1(2) no
N6 Pb1 O5 N2 . . . . -29.4(3) no
O1 Pb1 N3 C1 . . . . -115.3(3) no
O1 Pb1 N3 C12 . . . . 92.4(4) no
O2 Pb1 N3 C1 . . . . -142.0(3) no
O2 Pb1 N3 C12 . . . . 65.8(3) no
O4 Pb1 N3 C1 . . . . 127.4(3) no
O4 Pb1 N3 C12 . . . . -24.8(4) no
O5 Pb1 N3 C1 . . . . 130.6(3) no
O5 Pb1 N3 C12 . . . . -21.7(3) no
N4 Pb1 N3 C1 . . . . -34.8(3) no
N4 Pb1 N3 C12 . . . . 173.0(3) no
N5 Pb1 N3 C1 . . . . 41.3(3) no
N5 Pb1 N3 C12 . . . . -110.9(3) no
N6 Pb1 N3 C1 . . . . 6.0(3) no
N6 Pb1 N3 C12 . . . . -146.2(3) no
O1 Pb1 N4 C2 . . . . 156.1(3) no
O1 Pb1 N4 C3 . . . . -55.4(3) no
O2 Pb1 N4 C2 . . . . 109.0(3) no
O2 Pb1 N4 C3 . . . . -102.5(3) no
O4 Pb1 N4 C2 . . . . -106.1(3) no
O4 Pb1 N4 C3 . . . . 42.4(5) no
O5 Pb1 N4 C2 . . . . 9.6(3) no
O5 Pb1 N4 C3 . . . . 158.1(3) no
N3 Pb1 N4 C2 . . . . 35.5(2) no
N3 Pb1 N4 C3 . . . . -176.0(3) no
N5 Pb1 N4 C2 . . . . -54.4(3) no
N5 Pb1 N4 C3 . . . . 94.1(3) no
N6 Pb1 N4 C2 . . . . -116.7(3) no
N6 Pb1 N4 C3 . . . . 31.8(3) no
O1 Pb1 N5 C15 . . . . 21.7(5) no
O1 Pb1 N5 C26 . . . . 169.5(4) no
O4 Pb1 N5 C15 . . . . 109.5(3) no
O4 Pb1 N5 C26 . . . . -102.7(3) no
O5 Pb1 N5 C15 . . . . 157.0(3) no
O5 Pb1 N5 C26 . . . . -55.3(3) no
N3 Pb1 N5 C15 . . . . -116.8(3) no
N3 Pb1 N5 C26 . . . . 30.9(3) no
N4 Pb1 N5 C15 . . . . -54.3(3) no
N4 Pb1 N5 C26 . . . . 93.5(3) no
N6 Pb1 N5 C15 . . . . 35.4(3) no
N6 Pb1 N5 C26 . . . . -176.9(4) no
O1 Pb1 N6 C16 . . . . 139.5(3) no
O1 Pb1 N6 C17 . . . . -15.4(4) no
O2 Pb1 N6 C16 . . . . 139.7(3) no
O2 Pb1 N6 C17 . . . . -15.2(4) no
O4 Pb1 N6 C16 . . . . -133.3(3) no
O4 Pb1 N6 C17 . . . . 71.8(3) no
O5 Pb1 N6 C16 . . . . -105.8(3) no
O5 Pb1 N6 C17 . . . . 99.3(3) no
N3 Pb1 N6 C16 . . . . 7.4(3) no
N3 Pb1 N6 C17 . . . . -147.5(3) no
N4 Pb1 N6 C16 . . . . 42.9(3) no
N4 Pb1 N6 C17 . . . . -112.0(3) no
N5 Pb1 N6 C16 . . . . -33.4(3) no
N5 Pb1 N6 C17 . . . . 171.7(4) no
Pb1 O1 N1 O2 . . . . -4.0(6) no
Pb1 O1 N1 O3 . . . . 176.0(3) no
Pb1 O2 N1 O1 . . . . 3.9(6) no
Pb1 O2 N1 O3 . . . . -176.1(3) no
Pb1 O4 N2 O5 . . . . 14.7(4) no
Pb1 O4 N2 O6 . . . . -167.8(3) no
Pb1 O5 N2 O4 . . . . -14.7(4) no
Pb1 O5 N2 O6 . . . . 167.8(3) no
Pb1 N3 C1 C2 . . . . 33.0(4) no
Pb1 N3 C1 C9 . . . . -148.7(3) no
C12 N3 C1 C2 . . . . -172.9(4) no
C12 N3 C1 C9 . . . . 5.5(6) no
Pb1 N3 C12 C11 . . . . 146.5(3) no
Pb1 N3 C12 C13 . . . . -34.4(5) no
C1 N3 C12 C11 . . . . -3.6(6) no
C1 N3 C12 C13 . . . . 175.5(4) no
Pb1 N4 C2 C1 . . . . -35.5(4) no
Pb1 N4 C2 C6 . . . . 146.8(3) no
C3 N4 C2 C1 . . . . 174.9(4) no
C3 N4 C2 C6 . . . . -2.8(6) no
Pb1 N4 C3 C4 . . . . -143.4(3) no
Pb1 N4 C3 C14 . . . . 38.1(5) no
C2 N4 C3 C4 . . . . 2.6(6) no
C2 N4 C3 C14 . . . . -176.0(4) no
Pb1 N5 C15 C16 . . . . -37.0(4) no
Pb1 N5 C15 C23 . . . . 146.2(3) no
C26 N5 C15 C16 . . . . 173.3(4) no
C26 N5 C15 C23 . . . . -3.5(6) no
Pb1 N5 C26 C25 . . . . -142.7(3) no
Pb1 N5 C26 C27 . . . . 40.0(5) no
C15 N5 C26 C25 . . . . 2.6(6) no
C15 N5 C26 C27 . . . . -174.7(4) no
Pb1 N6 C16 C15 . . . . 30.5(4) no
Pb1 N6 C16 C20 . . . . -151.2(3) no
C17 N6 C16 C15 . . . . -173.1(4) no
C17 N6 C16 C20 . . . . 5.3(6) no
Pb1 N6 C17 C18 . . . . 152.3(3) no
Pb1 N6 C17 C28 . . . . -26.9(6) no
C16 N6 C17 C18 . . . . -0.8(6) no
C16 N6 C17 C28 . . . . -180.0(4) no
N3 C1 C2 N4 . . . . 1.3(6) no
N3 C1 C2 C6 . . . . 179.1(4) no
C9 C1 C2 N4 . . . . -177.1(4) no
C9 C1 C2 C6 . . . . 0.7(6) no
N3 C1 C9 C8 . . . . 178.8(4) no
N3 C1 C9 C10 . . . . -3.1(6) no
C2 C1 C9 C8 . . . . -2.8(6) no
C2 C1 C9 C10 . . . . 175.3(4) no
N4 C2 C6 C5 . . . . 0.5(6) no
N4 C2 C6 C7 . . . . -179.0(5) no
C1 C2 C6 C5 . . . . -177.2(4) no
C1 C2 C6 C7 . . . . 3.3(7) no
N4 C3 C4 C5 . . . . -0.1(6) no
C14 C3 C4 C5 . . . . 178.4(4) no
C3 C4 C5 C6 . . . . -2.3(6) no
C4 C5 C6 C2 . . . . 2.1(6) no
C4 C5 C6 C7 . . . . -178.5(5) no
C2 C6 C7 C8 . . . . -5.3(9) no
C5 C6 C7 C8 . . . . 175.2(5) no
C6 C7 C8 C9 . . . . 3.2(9) no
C7 C8 C9 C1 . . . . 0.9(7) no
C7 C8 C9 C10 . . . . -177.0(5) no
C1 C9 C10 C11 . . . . -1.2(6) no
C8 C9 C10 C11 . . . . 176.9(4) no
C9 C10 C11 C12 . . . . 2.9(6) no
C10 C11 C12 N3 . . . . -0.5(6) no
C10 C11 C12 C13 . . . . -179.6(4) no
N5 C15 C16 N6 . . . . 4.8(6) no
N5 C15 C16 C20 . . . . -173.6(4) no
C23 C15 C16 N6 . . . . -178.2(4) no
C23 C15 C16 C20 . . . . 3.4(6) no
N5 C15 C23 C22 . . . . 178.9(4) no
N5 C15 C23 C24 . . . . 0.7(6) no
C16 C15 C23 C22 . . . . 2.0(6) no
C16 C15 C23 C24 . . . . -176.2(4) no
N6 C16 C20 C19 . . . . -5.9(6) no
N6 C16 C20 C21 . . . . 175.1(4) no
C15 C16 C20 C19 . . . . 172.5(4) no
C15 C16 C20 C21 . . . . -6.6(6) no
N6 C17 C18 C19 . . . . -2.9(7) no
C28 C17 C18 C19 . . . . 176.2(5) no
C17 C18 C19 C20 . . . . 2.2(7) no
C18 C19 C20 C16 . . . . 2.0(6) no
C18 C19 C20 C21 . . . . -178.9(4) no
C16 C20 C21 C22 . . . . 4.4(7) no
C19 C20 C21 C22 . . . . -174.6(4) no
C20 C21 C22 C23 . . . . 1.2(7) no
C21 C22 C23 C15 . . . . -4.4(7) no
C21 C22 C23 C24 . . . . 173.7(4) no
C15 C23 C24 C25 . . . . 3.1(6) no
C22 C23 C24 C25 . . . . -175.1(4) no
C23 C24 C25 C26 . . . . -4.0(6) no
C24 C25 C26 N5 . . . . 1.1(6) no
C24 C25 C26 C27 . . . . 178.4(4) no
